data_7100314
loop_
_publ_author_name
D.S.Wright
'Fay Dodds'
'Felipe Garcia'
'Richard A. Kowenicki'
'Mary McPartlin'
'Lucia Riera'
'Alexander Steiner'

_publ_section_title
;
The Folded Phosph(III)azane Macrocycle
[{P(mu-NtBu)}2{1,4-(NH)2C6H4}]4
;
_journal_name_full 'Chemical Communications'
_journal_paper_doi 10.1039/b510636b
_journal_year 2005
_chemical_formula_moiety 'C56 H96 N16 P8, 1.5(C5 H12)'
_chemical_formula_sum 'C63.5 H114 N16 P8'
_chemical_formula_weight 1349.47
_space_group_IT_number 15
_symmetry_cell_setting monoclinic
_symmetry_space_group_name_Hall '-C 2yc'
_symmetry_space_group_name_H-M 'C 1 2/c 1'
_cell_angle_alpha 90.00
_cell_angle_beta 129.86(3)
_cell_angle_gamma 90.00
_cell_formula_units_Z 8
_cell_length_a 36.887(7)
_cell_length_b 22.223(4)
_cell_length_c 25.007(5)
_cell_measurement_temperature 180(2)
_cell_volume 15734(5)
_diffrn_ambient_temperature 180(2)
_exptl_crystal_density_diffrn 1.139
_cod_original_sg_symbol_H-M 'C 2/c'
_cod_original_formula_sum 'C63.50 H114 N16 P8'
_cod_database_code 7100314

loop_
_symmetry_equiv_pos_as_xyz
'x, y, z'
'-x, y, -z+1/2'
'x+1/2, y+1/2, z'
'-x+1/2, y+1/2, -z+1/2'
'-x, -y, -z'
'x, -y, z-1/2'
'-x+1/2, -y+1/2, -z'
'x+1/2, -y+1/2, z-1/2'

loop_
_atom_site_label
_atom_site_type_symbol
_atom_site_fract_x
_atom_site_fract_y
_atom_site_fract_z
_atom_site_U_iso_or_equiv
_atom_site_adp_type
_atom_site_occupancy
_atom_site_symmetry_multiplicity
_atom_site_calc_flag
_atom_site_refinement_flags
_atom_site_disorder_assembly
_atom_site_disorder_group
P1 P 0.37358(3) 0.37090(4) 0.86503(5) 0.0435(2) Uani 1 1 d . A .
N1 N 0.38379(9) 0.34995(11) 0.80969(14) 0.0393(6) Uani 1 1 d . A .
C1 C 0.39935(13) 0.38980(16) 0.7807(2) 0.0511(9) Uani 1 1 d . . .
C11 C 0.4494(2) 0.4118(3) 0.8395(3) 0.0831(17) Uiso 0.800(4) 1 d P A 1
H11A H 0.4706 0.3771 0.8632 0.125 Uiso 0.800(4) 1 calc PR A 1
H11B H 0.4496 0.4352 0.8729 0.125 Uiso 0.800(4) 1 calc PR A 1
H11C H 0.4603 0.4372 0.8202 0.125 Uiso 0.800(4) 1 calc PR A 1
C12 C 0.4015(2) 0.3537(3) 0.7309(3) 0.0754(16) Uiso 0.800(4) 1 d P A 1
H12A H 0.4135 0.3793 0.7134 0.113 Uiso 0.800(4) 1 calc PR A 1
H12B H 0.3698 0.3394 0.6917 0.113 Uiso 0.800(4) 1 calc PR A 1
H12C H 0.4226 0.3192 0.7556 0.113 Uiso 0.800(4) 1 calc PR A 1
C13 C 0.3652(2) 0.4410(3) 0.7431(4) 0.0862(18) Uiso 0.800(4) 1 d P A 1
H13A H 0.3647 0.4641 0.7760 0.129 Uiso 0.800(4) 1 calc PR A 1
H13B H 0.3335 0.4251 0.7059 0.129 Uiso 0.800(4) 1 calc PR A 1
H13C H 0.3750 0.4671 0.7228 0.129 Uiso 0.800(4) 1 calc PR A 1
C11' C 0.4008(9) 0.4555(11) 0.8027(14) 0.0831(17) Uiso 0.200(4) 1 d P A 2
H11D H 0.4279 0.4606 0.8522 0.125 Uiso 0.200(4) 1 calc PR A 2
H11E H 0.3716 0.4645 0.7945 0.125 Uiso 0.200(4) 1 calc PR A 2
H11F H 0.4039 0.4831 0.7751 0.125 Uiso 0.200(4) 1 calc PR A 2
C12' C 0.4390(8) 0.3702(11) 0.7883(13) 0.0754(16) Uiso 0.200(4) 1 d P A 2
H12D H 0.4666 0.3677 0.8380 0.113 Uiso 0.200(4) 1 calc PR A 2
H12E H 0.4454 0.3989 0.7655 0.113 Uiso 0.200(4) 1 calc PR A 2
H12F H 0.4325 0.3304 0.7669 0.113 Uiso 0.200(4) 1 calc PR A 2
C13' C 0.3546(9) 0.3979(12) 0.7015(13) 0.0862(18) Uiso 0.200(4) 1 d P A 2
H13D H 0.3567 0.4365 0.6846 0.129 Uiso 0.200(4) 1 calc PR A 2
H13E H 0.3260 0.3971 0.6965 0.129 Uiso 0.200(4) 1 calc PR A 2
H13F H 0.3534 0.3651 0.6742 0.129 Uiso 0.200(4) 1 calc PR A 2
P2 P 0.39662(3) 0.27540(4) 0.83248(4) 0.0369(2) Uani 1 1 d . . .
N2 N 0.37704(9) 0.29395(12) 0.87717(13) 0.0417(6) Uani 1 1 d . A .
C2 C 0.39219(12) 0.26451(19) 0.94185(18) 0.0554(10) Uani 1 1 d . . .
C21 C 0.35710(17) 0.2833(2) 0.9519(2) 0.0822(14) Uani 1 1 d . A .
H21A H 0.3597 0.3267 0.9606 0.123 Uiso 1 1 calc R . .
H21B H 0.3642 0.2617 0.9918 0.123 Uiso 1 1 calc R . .
H21C H 0.3250 0.2735 0.9099 0.123 Uiso 1 1 calc R . .
C22 C 0.44232(14) 0.2836(2) 1.00435(19) 0.0760(13) Uani 1 1 d . A .
H22A H 0.4641 0.2728 0.9960 0.114 Uiso 1 1 calc R . .
H22B H 0.4518 0.2631 1.0463 0.114 Uiso 1 1 calc R . .
H22C H 0.4432 0.3273 1.0108 0.114 Uiso 1 1 calc R . .
C23 C 0.39041(15) 0.19640(19) 0.9321(2) 0.0688(12) Uani 1 1 d . A .
H23A H 0.3587 0.1846 0.8905 0.103 Uiso 1 1 calc R . .
H23B H 0.3980 0.1762 0.9730 0.103 Uiso 1 1 calc R . .
H23C H 0.4134 0.1847 0.9265 0.103 Uiso 1 1 calc R . .
N9 N 0.35189(9) 0.23690(13) 0.76214(14) 0.0403(7) Uani 1 1 d . A .
H9N H 0.3583(12) 0.2117(16) 0.7482(17) 0.041(11) Uiso 1 1 d . . .
C14 C 0.30318(10) 0.25411(13) 0.71400(15) 0.0347(7) Uani 1 1 d . . .
C15 C 0.28291(11) 0.27456(16) 0.64816(17) 0.0476(8) Uani 1 1 d . A .
H15 H 0.3014 0.2758 0.6339 0.057 Uiso 1 1 calc R . .
C16 C 0.23650(11) 0.29324(18) 0.60243(18) 0.0515(9) Uani 1 1 d . . .
H16 H 0.2234 0.3066 0.5572 0.062 Uiso 1 1 calc R A .
C17 C 0.20844(10) 0.29277(14) 0.62188(15) 0.0368(7) Uani 1 1 d . A .
C18 C 0.27522(10) 0.25088(14) 0.73228(16) 0.0385(7) Uani 1 1 d . A .
H18 H 0.2881 0.2351 0.7766 0.046 Uiso 1 1 calc R . .
C19 C 0.22848(10) 0.27020(14) 0.68736(16) 0.0384(7) Uani 1 1 d . . .
H19 H 0.2101 0.2679 0.7016 0.046 Uiso 1 1 calc R A .
N10 N 0.16170(9) 0.31341(14) 0.57793(14) 0.0448(7) Uani 1 1 d . . .
H10N H 0.1471(13) 0.3049(16) 0.5928(18) 0.049(11) Uiso 1 1 d . . .
P3 P 0.13244(3) 0.34587(4) 0.49853(4) 0.0426(2) Uani 1 1 d . A .
N3 N 0.09016(9) 0.38864(12) 0.49062(13) 0.0412(7) Uani 1 1 d . . .
C3 C 0.09325(12) 0.45521(16) 0.49845(18) 0.0505(9) Uani 1 1 d . A .
C31 C 0.09383(17) 0.48484(19) 0.4441(2) 0.0718(12) Uani 1 1 d . . .
H31A H 0.1211 0.4703 0.4496 0.108 Uiso 1 1 calc R A .
H31B H 0.0960 0.5286 0.4504 0.108 Uiso 1 1 calc R . .
H31C H 0.0647 0.4747 0.3974 0.108 Uiso 1 1 calc R . .
C32 C 0.13875(14) 0.46922(19) 0.5720(2) 0.0690(12) Uani 1 1 d . . .
H32A H 0.1384 0.4481 0.6061 0.103 Uiso 1 1 calc R A .
H32B H 0.1409 0.5127 0.5803 0.103 Uiso 1 1 calc R . .
H32C H 0.1660 0.4559 0.5767 0.103 Uiso 1 1 calc R . .
C33 C 0.05109(14) 0.47749(18) 0.4905(2) 0.0627(11) Uani 1 1 d . . .
H33A H 0.0219 0.4660 0.4445 0.094 Uiso 1 1 calc R A .
H33B H 0.0526 0.5214 0.4951 0.094 Uiso 1 1 calc R . .
H33C H 0.0516 0.4594 0.5267 0.094 Uiso 1 1 calc R . .
P4 P 0.04124(3) 0.34899(4) 0.42346(4) 0.0421(2) Uani 1 1 d . A .
N4 N 0.08427(9) 0.30069(13) 0.44140(13) 0.0429(7) Uani 1 1 d . . .
C4 C 0.08040(13) 0.25940(17) 0.39148(18) 0.0531(9) Uani 1 1 d . A .
C41 C 0.07978(17) 0.2949(2) 0.3382(2) 0.0759(13) Uani 1 1 d . . .
H41A H 0.0526 0.3221 0.3122 0.114 Uiso 1 1 calc R A .
H41B H 0.0774 0.2668 0.3058 0.114 Uiso 1 1 calc R . .
H41C H 0.1090 0.3183 0.3626 0.114 Uiso 1 1 calc R . .
C42 C 0.12292(16) 0.2171(2) 0.4331(2) 0.0787(13) Uani 1 1 d . . .
H42A H 0.1521 0.2407 0.4574 0.118 Uiso 1 1 calc R A .
H42B H 0.1208 0.1886 0.4014 0.118 Uiso 1 1 calc R . .
H42C H 0.1231 0.1951 0.4673 0.118 Uiso 1 1 calc R . .
C43 C 0.03467(14) 0.22371(19) 0.3535(2) 0.0674(12) Uani 1 1 d . . .
H43A H 0.0350 0.2010 0.3874 0.101 Uiso 1 1 calc R A .
H43B H 0.0318 0.1958 0.3206 0.101 Uiso 1 1 calc R . .
H43C H 0.0078 0.2514 0.3280 0.101 Uiso 1 1 calc R . .
N11 N 0.02091(10) 0.31971(14) 0.46219(15) 0.0475(8) Uani 1 1 d . . .
H11N H -0.0031(14) 0.3028(17) 0.438(2) 0.056(12) Uiso 1 1 d . . .
C24 C 0.05158(11) 0.29256(16) 0.53026(17) 0.0430(8) Uani 1 1 d . A .
C25 C 0.06994(12) 0.32667(16) 0.58865(18) 0.0476(9) Uani 1 1 d . . .
H25 H 0.0603 0.3674 0.5833 0.057 Uiso 1 1 calc R A .
C26 C 0.10217(12) 0.30287(16) 0.65515(18) 0.0470(8) Uani 1 1 d . A .
H26 H 0.1141 0.3274 0.6945 0.056 Uiso 1 1 calc R . .
C27 C 0.11714(11) 0.24374(15) 0.66489(16) 0.0396(8) Uani 1 1 d . . .
C28 C 0.09903(12) 0.20922(16) 0.60640(17) 0.0486(9) Uani 1 1 d . A .
H28 H 0.1091 0.1687 0.6119 0.058 Uiso 1 1 calc R . .
C29 C 0.06643(12) 0.23311(16) 0.53990(17) 0.0489(9) Uani 1 1 d . . .
H29 H 0.0541 0.2085 0.5005 0.059 Uiso 1 1 calc R A .
N12 N 0.15049(10) 0.21952(14) 0.73230(15) 0.0439(7) Uani 1 1 d . A .
H12N H 0.1588(12) 0.2431(15) 0.7623(17) 0.038(10) Uiso 1 1 d . . .
P5 P 0.14699(3) 0.14751(4) 0.75242(4) 0.0394(2) Uani 1 1 d . . .
N5 N 0.12895(9) 0.15470(12) 0.80047(14) 0.0436(7) Uani 1 1 d . A .
C5 C 0.07982(12) 0.14991(17) 0.7734(2) 0.0543(10) Uani 1 1 d . . .
C51 C 0.06185(17) 0.0860(2) 0.7500(3) 0.0975(18) Uani 1 1 d . A .
H51A H 0.0635 0.0743 0.7138 0.146 Uiso 1 1 calc R . .
H51B H 0.0290 0.0837 0.7312 0.146 Uiso 1 1 calc R . .
H51C H 0.0814 0.0586 0.7898 0.146 Uiso 1 1 calc R . .
C52 C 0.04995(16) 0.1936(3) 0.7130(3) 0.114(2) Uani 1 1 d . A .
H52A H 0.0611 0.2347 0.7297 0.171 Uiso 1 1 calc R . .
H52B H 0.0169 0.1903 0.6929 0.171 Uiso 1 1 calc R . .
H52C H 0.0526 0.1839 0.6773 0.171 Uiso 1 1 calc R . .
C53 C 0.07902(17) 0.1666(3) 0.8310(3) 0.0970(17) Uani 1 1 d . A .
H53A H 0.1003 0.1400 0.8710 0.146 Uiso 1 1 calc R . .
H53B H 0.0468 0.1623 0.8145 0.146 Uiso 1 1 calc R . .
H53C H 0.0894 0.2084 0.8451 0.146 Uiso 1 1 calc R . .
P6 P 0.18005(3) 0.13128(4) 0.87957(4) 0.0373(2) Uani 1 1 d . A .
N6 N 0.20044(9) 0.13840(11) 0.83415(12) 0.0336(6) Uani 1 1 d . A .
C6 C 0.24134(11) 0.10498(14) 0.85007(16) 0.0378(7) Uani 1 1 d . . .
C61 C 0.25429(13) 0.13530(16) 0.80930(19) 0.0501(9) Uani 1 1 d . A .
H61A H 0.2278 0.1318 0.7592 0.075 Uiso 1 1 calc R . .
H61B H 0.2822 0.1156 0.8204 0.075 Uiso 1 1 calc R . .
H61C H 0.2612 0.1779 0.8222 0.075 Uiso 1 1 calc R . .
C62 C 0.28254(12) 0.10973(16) 0.92790(17) 0.0487(9) Uani 1 1 d . A .
H62A H 0.2908 0.1522 0.9408 0.073 Uiso 1 1 calc R . .
H62B H 0.3098 0.0880 0.9392 0.073 Uiso 1 1 calc R . .
H62C H 0.2735 0.0921 0.9538 0.073 Uiso 1 1 calc R . .
C63 C 0.22891(13) 0.03911(15) 0.82921(19) 0.0513(9) Uani 1 1 d . A .
H63A H 0.2201 0.0205 0.8550 0.077 Uiso 1 1 calc R . .
H63B H 0.2563 0.0181 0.8401 0.077 Uiso 1 1 calc R . .
H63C H 0.2024 0.0363 0.7791 0.077 Uiso 1 1 calc R . .
N13 N 0.20095(11) 0.19171(12) 0.93111(15) 0.0409(7) Uani 1 1 d . . .
H13N H 0.2098(12) 0.1852(15) 0.9687(19) 0.045(11) Uiso 1 1 d . . .
C34 C 0.20049(11) 0.25334(13) 0.91331(15) 0.0358(7) Uani 1 1 d . A .
C35 C 0.17199(12) 0.29547(14) 0.91068(17) 0.0408(8) Uani 1 1 d . . .
H35 H 0.1521 0.2834 0.9205 0.049 Uiso 1 1 calc R A .
C36 C 0.17169(12) 0.35484(14) 0.89411(18) 0.0439(8) Uani 1 1 d . A .
H36 H 0.1520 0.3830 0.8933 0.053 Uiso 1 1 calc R . .
C37 C 0.20007(11) 0.37390(13) 0.87850(15) 0.0341(7) Uani 1 1 d . . .
C38 C 0.22863(11) 0.33170(13) 0.88074(16) 0.0368(7) Uani 1 1 d . A .
H38 H 0.2483 0.3436 0.8704 0.044 Uiso 1 1 calc R . .
C39 C 0.22894(11) 0.27216(13) 0.89791(16) 0.0373(7) Uani 1 1 d . . .
H39 H 0.2488 0.2439 0.8992 0.045 Uiso 1 1 calc R A .
N14 N 0.20085(11) 0.43396(12) 0.86254(17) 0.0474(8) Uani 1 1 d . A .
H14N H 0.2163(12) 0.4380(15) 0.8523(17) 0.036(10) Uiso 1 1 d . . .
P7 P 0.17336(3) 0.49383(4) 0.86403(4) 0.0374(2) Uani 1 1 d . . .
N7 N 0.15052(8) 0.53185(11) 0.78830(13) 0.0355(6) Uani 1 1 d . A .
C7 C 0.09985(11) 0.53187(15) 0.72521(17) 0.0423(8) Uani 1 1 d . . .
C71 C 0.06951(13) 0.5568(2) 0.7421(2) 0.0687(12) Uani 1 1 d . A .
H71A H 0.0746 0.5327 0.7792 0.103 Uiso 1 1 calc R . .
H71B H 0.0361 0.5549 0.7003 0.103 Uiso 1 1 calc R . .
H71C H 0.0783 0.5987 0.7574 0.103 Uiso 1 1 calc R . .
C72 C 0.09374(13) 0.56993(17) 0.66935(18) 0.0542(10) Uani 1 1 d . A .
H72A H 0.1029 0.6116 0.6857 0.081 Uiso 1 1 calc R . .
H72B H 0.0606 0.5689 0.6267 0.081 Uiso 1 1 calc R . .
H72C H 0.1137 0.5539 0.6596 0.081 Uiso 1 1 calc R . .
C73 C 0.08608(13) 0.46681(17) 0.7006(2) 0.0619(11) Uani 1 1 d . A .
H73A H 0.1060 0.4510 0.6905 0.093 Uiso 1 1 calc R . .
H73B H 0.0529 0.4652 0.6582 0.093 Uiso 1 1 calc R . .
H73C H 0.0906 0.4424 0.7371 0.093 Uiso 1 1 calc R . .
P8 P 0.18632(3) 0.59434(3) 0.82513(4) 0.03381(19) Uani 1 1 d . A .
N8 N 0.21400(9) 0.55049(11) 0.89818(13) 0.0393(6) Uani 1 1 d . A .
C8 C 0.25071(12) 0.56673(16) 0.97228(17) 0.0446(8) Uani 1 1 d . . .
C81 C 0.28974(18) 0.5201(3) 1.0061(2) 0.131(3) Uani 1 1 d . A .
H81A H 0.3037 0.5207 0.9834 0.197 Uiso 1 1 calc R . .
H81B H 0.2766 0.4802 1.0009 0.197 Uiso 1 1 calc R . .
H81C H 0.3141 0.5295 1.0557 0.197 Uiso 1 1 calc R . .
C82 C 0.2682(3) 0.6282(3) 0.9781(2) 0.157(4) Uani 1 1 d . A .
H82A H 0.2822 0.6297 0.9556 0.235 Uiso 1 1 calc R . .
H82B H 0.2920 0.6390 1.0273 0.235 Uiso 1 1 calc R . .
H82C H 0.2418 0.6567 0.9551 0.235 Uiso 1 1 calc R . .
C83 C 0.23138(17) 0.5627(2) 1.0102(2) 0.0869(15) Uani 1 1 d . A .
H83A H 0.2568 0.5707 1.0599 0.130 Uiso 1 1 calc R . .
H83B H 0.2186 0.5223 1.0043 0.130 Uiso 1 1 calc R . .
H83C H 0.2062 0.5925 0.9910 0.130 Uiso 1 1 calc R . .
N15 N 0.21911(10) 0.59043(13) 0.79988(15) 0.0382(7) Uani 1 1 d . . .
H15N H 0.2289(13) 0.6196(17) 0.8004(19) 0.050(12) Uiso 1 1 d . . .
C44 C 0.24427(11) 0.53899(13) 0.80378(16) 0.0347(7) Uani 1 1 d . A .
C45 C 0.29295(12) 0.53534(15) 0.85108(18) 0.0469(8) Uani 1 1 d . . .
H45 H 0.3105 0.5680 0.8819 0.056 Uiso 1 1 calc R A .
C46 C 0.31682(11) 0.48547(16) 0.85478(18) 0.0502(9) Uani 1 1 d . A .
H46 H 0.3504 0.4846 0.8875 0.060 Uiso 1 1 calc R . .
C47 C 0.29203(11) 0.43623(14) 0.81080(16) 0.0372(7) Uani 1 1 d . . .
C48 C 0.24323(10) 0.44008(14) 0.76293(16) 0.0368(7) Uani 1 1 d . A .
H48 H 0.2255 0.4074 0.7321 0.044 Uiso 1 1 calc R . .
C49 C 0.21987(11) 0.49069(14) 0.75926(16) 0.0374(7) Uani 1 1 d . . .
H49 H 0.1864 0.4923 0.7255 0.045 Uiso 1 1 calc R A .
N16 N 0.31492(10) 0.38476(14) 0.81288(16) 0.0489(8) Uani 1 1 d . A .
H16N H 0.2977(11) 0.3629(14) 0.7826(17) 0.033(9) Uiso 1 1 d . . .
C1P C 0.0465(4) -0.0596(4) 1.0351(5) 0.241(6) Uani 1 1 d . . .
H1P1 H 0.0268 -0.0241 1.0227 0.362 Uiso 1 1 calc R . .
H1P2 H 0.0729 -0.0597 1.0854 0.362 Uiso 1 1 calc R . .
H1P3 H 0.0276 -0.0960 1.0222 0.362 Uiso 1 1 calc R . .
C2P C 0.0687(4) -0.0576(6) 0.9902(7) 0.221(5) Uiso 1 1 d . . .
H2P1 H 0.1034 -0.0629 1.0213 0.265 Uiso 1 1 calc R . .
H2P2 H 0.0528 -0.0866 0.9511 0.265 Uiso 1 1 calc R . .
C3P C 0.0549(4) 0.0006(5) 0.9684(6) 0.201(4) Uiso 1 1 d . . .
H3P1 H 0.0684 0.0290 1.0076 0.241 Uiso 1 1 calc R . .
H3P2 H 0.0201 0.0051 0.9341 0.241 Uiso 1 1 calc R . .
C4P C 0.0797(5) 0.0062(6) 0.9328(7) 0.258(6) Uiso 1 1 d . . .
H4P1 H 0.0707 0.0462 0.9100 0.310 Uiso 1 1 calc R . .
H4P2 H 0.1142 0.0076 0.9716 0.310 Uiso 1 1 calc R . .
C5P C 0.0724(5) -0.0341(6) 0.8857(7) 0.271(6) Uiso 1 1 d . . .
H5P1 H 0.0825 -0.0741 0.9069 0.407 Uiso 1 1 calc R . .
H5P2 H 0.0908 -0.0220 0.8716 0.407 Uiso 1 1 calc R . .
H5P3 H 0.0388 -0.0350 0.8447 0.407 Uiso 1 1 calc R . .
C1T C 0.0169(7) 0.3556(7) 0.8599(9) 0.130(5) Uani 0.50 1 d P . .
H1T1 H -0.0131 0.3349 0.8382 0.195 Uiso 0.50 1 calc PR . .
H1T2 H 0.0223 0.3857 0.8930 0.195 Uiso 0.50 1 calc PR . .
H1T3 H 0.0427 0.3262 0.8846 0.195 Uiso 0.50 1 calc PR . .
C2T C 0.0155(9) 0.3805(10) 0.8151(13) 0.190(9) Uiso 0.50 1 d P . .
H2T1 H 0.0477 0.3960 0.8387 0.228 Uiso 0.50 1 calc PR . .
H2T2 H -0.0051 0.4161 0.8002 0.228 Uiso 0.50 1 calc PR . .
C3T C 0.0000 0.3508(12) 0.7500 0.312(13) Uiso 1 2 d S . .
H3T1 H 0.0234 0.3582 0.7434 0.375 Uiso 0.50 1 calc PR . .
H3T2 H -0.0027 0.3068 0.7529 0.375 Uiso 0.50 1 calc PR . .
C4T C -0.0363(9) 0.3707(12) 0.7038(13) 0.212(10) Uiso 0.50 1 d P . .
H4T1 H -0.0345 0.4151 0.7038 0.255 Uiso 0.50 1 calc PR . .
H4T2 H -0.0605 0.3594 0.7076 0.255 Uiso 0.50 1 calc PR . .
C5T C -0.0490(6) 0.3450(6) 0.6371(8) 0.115(5) Uani 0.50 1 d P . .
H5T1 H -0.0283 0.3626 0.6294 0.173 Uiso 0.50 1 calc PR . .
H5T2 H -0.0820 0.3547 0.5976 0.173 Uiso 0.50 1 calc PR . .
H5T3 H -0.0450 0.3012 0.6414 0.173 Uiso 0.50 1 calc PR . .

loop_
_atom_site_aniso_label
_atom_site_aniso_U_11
_atom_site_aniso_U_22
_atom_site_aniso_U_33
_atom_site_aniso_U_23
_atom_site_aniso_U_13
_atom_site_aniso_U_12
P1 0.0307(4) 0.0477(5) 0.0425(5) -0.0118(4) 0.0191(4) 0.0033(4)
N1 0.0358(14) 0.0359(15) 0.0477(16) -0.0052(12) 0.0274(13) 0.0022(11)
C1 0.047(2) 0.045(2) 0.066(2) -0.0064(18) 0.0381(19) -0.0071(16)
P2 0.0257(4) 0.0382(5) 0.0366(4) -0.0035(4) 0.0153(4) 0.0044(3)
N2 0.0327(14) 0.0511(17) 0.0340(14) -0.0017(12) 0.0181(12) 0.0072(12)
C2 0.042(2) 0.079(3) 0.0388(19) 0.0046(19) 0.0226(17) 0.0054(18)
C21 0.081(3) 0.119(4) 0.072(3) 0.010(3) 0.061(3) 0.012(3)
C22 0.052(2) 0.102(4) 0.036(2) 0.004(2) 0.0109(19) 0.004(2)
C23 0.063(3) 0.070(3) 0.055(2) 0.017(2) 0.030(2) 0.003(2)
N9 0.0311(14) 0.0364(16) 0.0407(16) -0.0054(13) 0.0171(13) 0.0044(12)
C14 0.0279(15) 0.0286(16) 0.0339(16) -0.0044(13) 0.0135(14) -0.0018(12)
C15 0.0338(17) 0.065(2) 0.0427(19) 0.0017(17) 0.0239(16) 0.0019(16)
C16 0.0329(18) 0.080(3) 0.0345(18) 0.0130(18) 0.0182(15) 0.0047(17)
C17 0.0250(15) 0.0399(18) 0.0318(16) 0.0037(14) 0.0119(13) -0.0016(13)
C18 0.0309(16) 0.0403(18) 0.0331(16) 0.0077(14) 0.0153(14) -0.0001(13)
C19 0.0282(15) 0.0471(19) 0.0356(17) 0.0028(14) 0.0184(14) -0.0042(13)
N10 0.0235(13) 0.068(2) 0.0333(15) 0.0160(14) 0.0135(12) 0.0029(13)
P3 0.0268(4) 0.0550(6) 0.0332(4) 0.0108(4) 0.0134(4) -0.0009(4)
N3 0.0283(13) 0.0456(16) 0.0342(14) 0.0091(12) 0.0130(12) -0.0009(11)
C3 0.045(2) 0.046(2) 0.046(2) 0.0072(16) 0.0225(17) -0.0017(16)
C31 0.086(3) 0.055(2) 0.074(3) 0.021(2) 0.050(3) 0.002(2)
C32 0.051(2) 0.059(3) 0.058(2) -0.007(2) 0.017(2) -0.0134(19)
C33 0.054(2) 0.056(2) 0.062(2) 0.005(2) 0.031(2) 0.0062(19)
P4 0.0266(4) 0.0522(5) 0.0308(4) 0.0105(4) 0.0108(4) -0.0002(4)
N4 0.0323(14) 0.0554(18) 0.0286(14) 0.0057(12) 0.0138(12) -0.0001(12)
C4 0.050(2) 0.059(2) 0.0391(19) 0.0026(17) 0.0232(17) -0.0001(18)
C41 0.087(3) 0.089(3) 0.055(2) -0.005(2) 0.047(2) -0.012(3)
C42 0.068(3) 0.081(3) 0.065(3) -0.006(2) 0.032(2) 0.016(2)
C43 0.068(3) 0.065(3) 0.048(2) -0.008(2) 0.027(2) -0.013(2)
N11 0.0229(14) 0.062(2) 0.0369(16) 0.0118(14) 0.0095(13) -0.0037(13)
C24 0.0274(16) 0.055(2) 0.0392(18) 0.0120(16) 0.0178(15) -0.0005(15)
C25 0.0445(19) 0.047(2) 0.049(2) 0.0117(17) 0.0288(18) 0.0084(16)
C26 0.050(2) 0.048(2) 0.0403(19) 0.0063(16) 0.0276(17) 0.0050(16)
C27 0.0337(16) 0.045(2) 0.0345(17) 0.0073(15) 0.0195(15) -0.0013(14)
C28 0.052(2) 0.044(2) 0.0406(19) 0.0078(16) 0.0258(17) 0.0040(16)
C29 0.0442(19) 0.055(2) 0.0356(18) 0.0021(16) 0.0204(16) -0.0049(16)
N12 0.0462(17) 0.0426(17) 0.0317(15) 0.0063(14) 0.0198(14) 0.0014(13)
P5 0.0387(5) 0.0398(5) 0.0348(4) 0.0032(4) 0.0213(4) -0.0001(4)
N5 0.0364(15) 0.0475(17) 0.0472(16) 0.0044(13) 0.0269(13) -0.0004(12)
C5 0.041(2) 0.054(2) 0.075(3) -0.001(2) 0.040(2) -0.0038(16)
C51 0.072(3) 0.086(4) 0.145(5) -0.034(3) 0.074(3) -0.037(3)
C52 0.049(3) 0.137(5) 0.143(5) 0.069(4) 0.056(3) 0.033(3)
C53 0.069(3) 0.128(4) 0.130(5) -0.029(4) 0.080(3) -0.018(3)
P6 0.0484(5) 0.0305(4) 0.0418(5) 0.0044(4) 0.0330(4) 0.0007(4)
N6 0.0372(14) 0.0346(14) 0.0312(13) 0.0054(11) 0.0229(12) 0.0051(11)
C6 0.0388(17) 0.0367(17) 0.0367(17) 0.0010(14) 0.0237(15) 0.0040(14)
C61 0.050(2) 0.057(2) 0.054(2) -0.0016(18) 0.0384(19) 0.0023(17)
C62 0.0428(19) 0.049(2) 0.0443(19) 0.0026(16) 0.0233(17) 0.0103(16)
C63 0.058(2) 0.0359(19) 0.057(2) -0.0024(17) 0.0355(19) 0.0033(16)
N13 0.0635(19) 0.0313(15) 0.0366(16) 0.0050(12) 0.0361(15) 0.0003(13)
C34 0.0453(18) 0.0291(16) 0.0319(16) 0.0028(13) 0.0242(15) 0.0002(14)
C35 0.051(2) 0.0383(18) 0.049(2) 0.0008(15) 0.0393(17) -0.0001(15)
C36 0.051(2) 0.0356(18) 0.057(2) 0.0085(16) 0.0405(18) 0.0089(15)
C37 0.0387(17) 0.0287(16) 0.0332(16) 0.0050(13) 0.0222(14) 0.0043(13)
C38 0.0392(17) 0.0356(17) 0.0395(17) 0.0039(14) 0.0271(15) 0.0035(14)
C39 0.0439(18) 0.0292(16) 0.0403(17) 0.0046(14) 0.0277(15) 0.0080(14)
N14 0.0554(19) 0.0343(16) 0.072(2) 0.0173(14) 0.0500(18) 0.0107(13)
P7 0.0392(5) 0.0314(4) 0.0438(5) 0.0061(4) 0.0276(4) 0.0044(3)
N7 0.0329(13) 0.0290(13) 0.0388(14) 0.0039(11) 0.0204(12) 0.0038(11)
C7 0.0302(16) 0.0437(19) 0.0409(18) -0.0008(15) 0.0171(15) 0.0033(14)
C71 0.038(2) 0.094(3) 0.061(2) 0.008(2) 0.0257(19) 0.022(2)
C72 0.043(2) 0.055(2) 0.0402(19) 0.0052(17) 0.0158(17) 0.0051(17)
C73 0.050(2) 0.052(2) 0.059(2) -0.0085(19) 0.0230(19) -0.0125(18)
P8 0.0356(4) 0.0266(4) 0.0377(4) 0.0040(3) 0.0228(4) 0.0055(3)
N8 0.0418(15) 0.0348(14) 0.0333(14) 0.0020(11) 0.0203(12) -0.0020(12)
C8 0.0417(19) 0.054(2) 0.0345(17) 0.0007(15) 0.0228(15) 0.0005(16)
C81 0.068(3) 0.203(7) 0.052(3) -0.011(4) 0.006(3) 0.066(4)
C82 0.197(7) 0.133(5) 0.042(3) -0.021(3) 0.032(4) -0.123(5)
C83 0.086(3) 0.121(4) 0.063(3) -0.033(3) 0.051(3) -0.025(3)
N15 0.0432(16) 0.0279(15) 0.0475(17) 0.0028(13) 0.0309(14) 0.0022(13)
C44 0.0393(17) 0.0334(17) 0.0392(17) 0.0047(14) 0.0287(15) 0.0039(13)
C45 0.0404(19) 0.0439(19) 0.052(2) -0.0135(16) 0.0275(17) -0.0019(15)
C46 0.0280(16) 0.056(2) 0.054(2) -0.0179(18) 0.0208(16) 0.0010(15)
C47 0.0365(17) 0.0395(18) 0.0395(17) -0.0008(14) 0.0262(15) 0.0047(14)
C48 0.0335(16) 0.0375(18) 0.0365(17) -0.0060(14) 0.0211(14) -0.0024(13)
C49 0.0309(16) 0.0397(18) 0.0351(17) 0.0058(14) 0.0182(14) 0.0055(13)
N16 0.0310(15) 0.0496(18) 0.0499(18) -0.0188(15) 0.0184(14) 0.0013(13)
C1P 0.246(12) 0.149(8) 0.173(9) 0.033(7) 0.063(9) 0.080(8)
C1T 0.164(16) 0.080(9) 0.145(13) 0.013(9) 0.099(13) 0.007(10)
C5T 0.126(12) 0.085(9) 0.136(12) -0.020(8) 0.085(11) -0.021(8)

loop_
_geom_bond_atom_site_label_1
_geom_bond_atom_site_label_2
_geom_bond_distance
_geom_bond_site_symmetry_2
_geom_bond_publ_flag
P1 N16 1.691(3) . ?
P1 N1 1.715(3) . ?
P1 N2 1.727(3) . ?
P1 P2 2.6030(12) . ?
N1 C1 1.475(4) . ?
N1 P2 1.717(3) . ?
C1 C12' 1.42(2) . ?
C1 C13 1.499(7) . ?
C1 C12 1.525(7) . ?
C1 C11 1.527(7) . ?
C1 C11' 1.55(2) . ?
C1 C13' 1.58(2) . ?
P2 N9 1.682(3) . ?
P2 N2 1.725(3) . ?
N2 C2 1.483(4) . ?
C2 C21 1.527(5) . ?
C2 C23 1.528(6) . ?
C2 C22 1.529(5) . ?
N9 C14 1.432(4) . ?
C14 C18 1.372(4) . ?
C14 C15 1.378(5) . ?
C15 C16 1.379(5) . ?
C16 C17 1.397(5) . ?
C17 C19 1.388(4) . ?
C17 N10 1.401(4) . ?
C18 C19 1.391(4) . ?
N10 P3 1.697(3) . ?
P3 N4 1.718(3) . ?
P3 N3 1.726(3) . ?
P3 P4 2.5980(16) . ?
N3 C3 1.487(4) . ?
N3 P4 1.723(3) . ?
C3 C33 1.518(5) . ?
C3 C31 1.522(5) . ?
C3 C32 1.530(5) . ?
P4 N11 1.690(3) . ?
P4 N4 1.720(3) . ?
N4 C4 1.481(5) . ?
C4 C43 1.524(5) . ?
C4 C42 1.527(5) . ?
C4 C41 1.536(5) . ?
N11 C24 1.440(4) . ?
C24 C25 1.377(5) . ?
C24 C29 1.391(5) . ?
C25 C26 1.387(5) . ?
C26 C27 1.385(5) . ?
C27 C28 1.386(5) . ?
C27 N12 1.409(4) . ?
C28 C29 1.389(5) . ?
N12 P5 1.707(3) . ?
P5 N5 1.714(3) . ?
P5 N6 1.715(3) . ?
P5 P6 2.5994(14) . ?
N5 C5 1.477(4) . ?
N5 P6 1.720(3) . ?
C5 C53 1.507(6) . ?
C5 C51 1.518(6) . ?
C5 C52 1.518(6) . ?
P6 N13 1.669(3) . ?
P6 N6 1.725(3) . ?
N6 C6 1.489(4) . ?
C6 C63 1.523(4) . ?
C6 C62 1.522(4) . ?
C6 C61 1.532(5) . ?
N13 C34 1.437(4) . ?
C34 C35 1.378(4) . ?
C34 C39 1.393(4) . ?
C35 C36 1.381(4) . ?
C36 C37 1.397(4) . ?
C37 C38 1.384(4) . ?
C37 N14 1.399(4) . ?
C38 C39 1.389(4) . ?
N14 P7 1.688(3) . ?
P7 N8 1.709(3) . ?
P7 N7 1.722(3) . ?
P7 P8 2.6000(12) . ?
N7 C7 1.484(4) . ?
N7 P8 1.721(3) . ?
C7 C72 1.521(5) . ?
C7 C73 1.525(5) . ?
C7 C71 1.530(5) . ?
P8 N15 1.688(3) . ?
P8 N8 1.714(3) . ?
N8 C8 1.477(4) . ?
C8 C82 1.477(6) . ?
C8 C83 1.511(5) . ?
C8 C81 1.516(6) . ?
N15 C44 1.436(4) . ?
C44 C45 1.381(4) . ?
C44 C49 1.385(4) . ?
C45 C46 1.381(5) . ?
C46 C47 1.398(4) . ?
C47 C48 1.385(4) . ?
C47 N16 1.403(4) . ?
C48 C49 1.384(4) . ?
C1P C2P 1.764(15) . ?
C2P C3P 1.368(12) . ?
C3P C4P 1.640(14) . ?
C4P C5P 1.362(15) . ?
C1T C2T 1.22(2) . ?
C2T C3T 1.49(2) . ?
C3T C4T 1.16(2) . ?
C4T C5T 1.52(3) . ?
